data_1522033
loop_
_publ_author_name
'Teresiak, A.'
'Kubis, M.'
'Mattern, N.'
'Gruner, J.W.'
'Wolf, M.'
'Mueller, K.H.'

_publ_section_title
;
 Influence of nitrogenation on structure development and magnetic
 properties of mechanically alloyed and annealed Sm - Fe powders
;
_journal_name_full 'Journal of Alloys Compd.'
_journal_page_first 212
_journal_page_last 220
_journal_volume 292
_journal_year 1999
_chemical_formula_sum 'Fe16.874 N2.874 Sm1.924'
_chemical_name_systematic 'Sm1.924 Fe16.874 N2.874'
_space_group_IT_number 166
_symmetry_space_group_name_Hall '-R 3 2"'
_symmetry_space_group_name_H-M 'R -3 m :H'
_cell_angle_alpha 90
_cell_angle_beta 90
_cell_angle_gamma 120
_cell_formula_units_Z 3
_cell_length_a 8.732
_cell_length_b 8.732
_cell_length_c 12.666
_cell_volume 836.368
_citation_journal_id_ASTM JALCEU
_cod_data_source_file Teresiak_JALCEU_1999_38.cif
_cod_data_source_block Fe16.874N2.874Sm1.924
_cod_original_cell_volume 836.3684
_cod_database_code 1522033

loop_
_symmetry_equiv_pos_as_xyz
x,y,z
-y,x-y,z
-x+y,-x,z
y,x,-z
-x,-x+y,-z
x-y,-y,-z
-x,-y,-z
y,-x+y,-z
x-y,x,-z
-y,-x,z
x,x-y,z
-x+y,y,z
x+2/3,y+1/3,z+1/3
-y+2/3,x-y+1/3,z+1/3
-x+y+2/3,-x+1/3,z+1/3
y+2/3,x+1/3,-z+1/3
-x+2/3,-x+y+1/3,-z+1/3
x-y+2/3,-y+1/3,-z+1/3
-x+2/3,-y+1/3,-z+1/3
y+2/3,-x+y+1/3,-z+1/3
x-y+2/3,x+1/3,-z+1/3
-y+2/3,-x+1/3,z+1/3
x+2/3,x-y+1/3,z+1/3
-x+y+2/3,y+1/3,z+1/3
x+1/3,y+2/3,z+2/3
-y+1/3,x-y+2/3,z+2/3
-x+y+1/3,-x+2/3,z+2/3
y+1/3,x+2/3,-z+2/3
-x+1/3,-x+y+2/3,-z+2/3
x-y+1/3,-y+2/3,-z+2/3
-x+1/3,-y+2/3,-z+2/3
y+1/3,-x+y+2/3,-z+2/3
x-y+1/3,x+2/3,-z+2/3
-y+1/3,-x+2/3,z+2/3
x+1/3,x-y+2/3,z+2/3
-x+y+1/3,y+2/3,z+2/3

loop_
_atom_site_label
_atom_site_type_symbol
_atom_site_fract_x
_atom_site_fract_y
_atom_site_fract_z
_atom_site_occupancy
_atom_site_U_iso_or_equiv
Fe4 Fe 0.284 0 0 1 0.0
Fe3 Fe 0 0 0.421 0.184 0.0
Sm1 Sm 0 0 0.338 0.745 0.0
Fe1 Fe 0 0 0.088 0.569 0.0
Fe6 Fe 0.5 0 0.5 1 0.0
Fe5 Fe 0.504 0.496 0.156 1 0.0
Fe2 Fe 0 0 0.245 0.184 0.0
N1 N 0.5 0 0 0.958 0.0
Sm2 Sm 0 0 0 0.434 0.0
